data_7012010
loop_
_publ_author_name
'Hamley, Paul A.'
'Kuimova, Marina K.'
'Blake, Alexander J.'
'Hughes, Catherine'
'Lyons, Simon B. L.'
'Poliakoff, Martyn'
'Wright, Anthony H.'
'George, Michael W.'

_publ_section_title
;
 The photochemistry of (CO)4Mn(&#x00B5;-\h3:\h6-C3H4C6H5)Cr(CO)3 in
 frozen gas matrices at ca. 12 K
;
_journal_issue 8
_journal_name_full 'Dalton Transactions'
_journal_page_first 1545
_journal_paper_doi 10.1039/b206697a
_journal_year 2003
_chemical_formula_moiety 'C16 H9 Cr Mn O7'
_chemical_formula_sum 'C16 H9 Cr Mn O7'
_chemical_formula_weight 420.17
_space_group_IT_number 2
_symmetry_cell_setting triclinic
_symmetry_space_group_name_Hall '-P 1'
_symmetry_space_group_name_H-M 'P -1'
_atom_sites_solution_hydrogens geom
_atom_sites_solution_primary direct
_atom_sites_solution_secondary difmap
_audit_creation_method SHELXL-97
_cell_angle_alpha 112.507(2)
_cell_angle_beta 95.440(2)
_cell_angle_gamma 93.583(2)
_cell_formula_units_Z 2
_cell_length_a 7.0572(9)
_cell_length_b 11.0698(14)
_cell_length_c 11.1706(14)
_cell_measurement_reflns_used 2001
_cell_measurement_temperature 150(2)
_cell_measurement_theta_max 26.5
_cell_measurement_theta_min 3.3
_cell_volume 797.92(18)
_computing_cell_refinement 'Bruker SAINT version 6.02a (Bruker, 2000)'
_computing_data_collection 'Bruker SMART version 5.624 (Bruker, 2001)'
_computing_data_reduction 'Bruker SAINT; Bruker SHELXTL (Bruker, 1997)'
_computing_molecular_graphics 'Bruker SHELXTL'
_computing_publication_material 'SHELXL-97; PLATON (Spek, 2002)'
_computing_structure_refinement 'SHELXL-97 (Sheldrick, 1997)'
_computing_structure_solution 'SHELXS-97 (Sheldrick, 1990)'
_diffrn_ambient_temperature 150(2)
_diffrn_measured_fraction_theta_full 0.946
_diffrn_measured_fraction_theta_max 0.946
_diffrn_measurement_device_type 'Bruker SMART1000 CCD area detector'
_diffrn_measurement_method omega
_diffrn_radiation_monochromator graphite
_diffrn_radiation_source 'normal-focus sealed tube'
_diffrn_radiation_type MoK\a
_diffrn_radiation_wavelength 0.71073
_diffrn_reflns_av_R_equivalents 0.026
_diffrn_reflns_av_sigmaI/netI 0.044
_diffrn_reflns_limit_h_max 9
_diffrn_reflns_limit_h_min -9
_diffrn_reflns_limit_k_max 14
_diffrn_reflns_limit_k_min -14
_diffrn_reflns_limit_l_max 14
_diffrn_reflns_limit_l_min -14
_diffrn_reflns_number 6934
_diffrn_reflns_theta_full 27.50
_diffrn_reflns_theta_max 27.50
_diffrn_reflns_theta_min 1.99
_diffrn_standards_decay_% 0
_diffrn_standards_number 0
_exptl_absorpt_coefficient_mu 1.508
_exptl_absorpt_correction_T_max 1.000
_exptl_absorpt_correction_T_min 0.894
_exptl_absorpt_correction_type multi-scan
_exptl_absorpt_process_details 'SADABS version 2.03 (Bruker, 2001)'
_exptl_crystal_colour yellow
_exptl_crystal_density_diffrn 1.749
_exptl_crystal_density_method 'not measured'
_exptl_crystal_description lath
_exptl_crystal_F_000 420
_exptl_crystal_size_max 0.34
_exptl_crystal_size_mid 0.06
_exptl_crystal_size_min 0.02
_refine_diff_density_max 0.50
_refine_diff_density_min -0.49
_refine_diff_density_rms 0.08
_refine_ls_extinction_method none
_refine_ls_goodness_of_fit_ref 1.02
_refine_ls_hydrogen_treatment constr
_refine_ls_matrix_type full
_refine_ls_number_parameters 226
_refine_ls_number_reflns 3471
_refine_ls_number_restraints 0
_refine_ls_restrained_S_all 1.02
_refine_ls_R_factor_all 0.0584
_refine_ls_R_factor_gt 0.0363
_refine_ls_shift/su_max 0.001
_refine_ls_shift/su_mean 0.000
_refine_ls_structure_factor_coef Fsqd
_refine_ls_weighting_details 'calc w=1/[\s^2^(Fo^2^)+(0.043P)^2^+0.254P] where P=(Fo^2^+2Fc^2^)/3'
_refine_ls_weighting_scheme calc
_refine_ls_wR_factor_gt 0.0791
_refine_ls_wR_factor_ref 0.0883
_reflns_number_gt 2610
_reflns_number_total 3471
_reflns_threshold_expression >2sigma(I)
_cod_data_source_file b206697a.txt
_cod_data_source_block MNCOCR
_cod_depositor_comments
;
The following automatic conversions were performed:
'_atom_site_symetry_multiplicity' tag replaced with
'_atom_site_symmetry_multiplicity'.

Automatic conversion script
Id: cif_correct_tags 1440 2010-10-19 06:21:57Z saulius 
;
_cod_original_cell_volume 797.9(2)
_cod_original_sg_symbol_H-M P-1
_cod_database_code 7012010

loop_
_symmetry_equiv_pos_as_xyz
'x, y, z'
'-x, -y, -z'

loop_
_atom_site_label
_atom_site_type_symbol
_atom_site_fract_x
_atom_site_fract_y
_atom_site_fract_z
_atom_site_U_iso_or_equiv
_atom_site_adp_type
_atom_site_occupancy
_atom_site_symmetry_multiplicity
_atom_site_calc_flag
_atom_site_refinement_flags
_atom_site_disorder_assembly
_atom_site_disorder_group
Mn Mn 0.14694(6) 0.26746(4) 0.24331(4) 0.01860(12) Uani 1 1 d . . .
C1 C -0.1078(4) 0.2360(3) 0.1715(3) 0.0219(6) Uani 1 1 d . . .
O1 O -0.2668(3) 0.2135(2) 0.1349(2) 0.0311(5) Uani 1 1 d . . .
C2 C 0.0551(4) 0.2702(3) 0.3905(3) 0.0237(6) Uani 1 1 d . . .
O2 O -0.0069(3) 0.2685(2) 0.4806(2) 0.0362(6) Uani 1 1 d . . .
C3 C 0.3921(4) 0.2973(3) 0.3355(3) 0.0259(6) Uani 1 1 d . . .
O3 O 0.5364(3) 0.3133(2) 0.3967(2) 0.0403(6) Uani 1 1 d . . .
C4 C 0.1729(4) 0.0930(3) 0.1662(3) 0.0240(6) Uani 1 1 d . . .
O4 O 0.1936(3) -0.0152(2) 0.1168(2) 0.0392(6) Uani 1 1 d . . .
C1A C 0.1867(5) 0.4817(3) 0.2923(3) 0.0262(6) Uani 1 1 d . . .
H1A1 H 0.0826 0.5332 0.3319 0.031 Uiso 1 1 calc R . .
H1A2 H 0.3167 0.5272 0.3301 0.031 Uiso 1 1 calc R . .
C2A C 0.1561(4) 0.4092(3) 0.1576(3) 0.0218(6) Uani 1 1 d . . .
H2A H 0.0480 0.4223 0.1083 0.026 Uiso 1 1 calc R . .
C3A C 0.2784(4) 0.3173(3) 0.0916(3) 0.0192(6) Uani 1 1 d . . .
H3A H 0.3935 0.3106 0.1391 0.023 Uiso 1 1 calc R . .
C1B C 0.2353(4) 0.2305(3) -0.0491(3) 0.0183(6) Uani 1 1 d . . .
C2B C 0.0977(4) 0.2548(3) -0.1342(3) 0.0214(6) Uani 1 1 d . . .
H2B H 0.0277 0.3286 -0.1013 0.026 Uiso 1 1 calc R . .
C3B C 0.0618(4) 0.1710(3) -0.2682(3) 0.0243(6) Uani 1 1 d . . .
H3B H -0.0331 0.1883 -0.3240 0.029 Uiso 1 1 calc R . .
C4B C 0.1648(4) 0.0631(3) -0.3191(3) 0.0256(7) Uani 1 1 d . . .
H4B H 0.1403 0.0068 -0.4091 0.031 Uiso 1 1 calc R . .
C5B C 0.3055(4) 0.0385(3) -0.2354(3) 0.0250(6) Uani 1 1 d . . .
H5B H 0.3763 -0.0348 -0.2694 0.030 Uiso 1 1 calc R . .
C6B C 0.3420(4) 0.1205(3) -0.1034(3) 0.0216(6) Uani 1 1 d . . .
H6B H 0.4387 0.1033 -0.0487 0.026 Uiso 1 1 calc R . .
Cr Cr 0.37065(6) 0.24137(4) -0.22012(4) 0.01737(12) Uani 1 1 d . . .
C5 C 0.5806(4) 0.3392(3) -0.1059(3) 0.0205(6) Uani 1 1 d . . .
O5 O 0.7106(3) 0.4011(2) -0.0313(2) 0.0278(5) Uani 1 1 d . . .
C6 C 0.3301(4) 0.3842(3) -0.2626(3) 0.0243(6) Uani 1 1 d . . .
O6 O 0.3052(3) 0.4732(2) -0.2895(2) 0.0361(5) Uani 1 1 d . . .
C7 C 0.5236(4) 0.1847(3) -0.3523(3) 0.0242(6) Uani 1 1 d . . .
O7 O 0.6173(3) 0.1480(2) -0.4353(2) 0.0366(6) Uani 1 1 d . . .

loop_
_atom_site_aniso_label
_atom_site_aniso_U_11
_atom_site_aniso_U_22
_atom_site_aniso_U_33
_atom_site_aniso_U_23
_atom_site_aniso_U_13
_atom_site_aniso_U_12
Mn 0.0186(2) 0.0208(2) 0.0160(2) 0.00648(17) 0.00317(16) 0.00210(17)
C1 0.0281(17) 0.0215(15) 0.0171(13) 0.0079(11) 0.0056(12) 0.0033(12)
O1 0.0217(12) 0.0364(13) 0.0316(12) 0.0109(10) -0.0009(9) -0.0002(9)
C2 0.0235(16) 0.0249(15) 0.0200(14) 0.0064(12) 0.0007(12) 0.0003(12)
O2 0.0425(14) 0.0440(14) 0.0210(11) 0.0103(10) 0.0100(10) 0.0027(11)
C3 0.0273(17) 0.0302(17) 0.0220(14) 0.0117(13) 0.0049(13) 0.0033(13)
O3 0.0292(13) 0.0569(16) 0.0374(13) 0.0235(12) -0.0041(11) 0.0031(11)
C4 0.0230(16) 0.0295(17) 0.0208(14) 0.0102(13) 0.0061(12) 0.0044(12)
O4 0.0473(15) 0.0262(13) 0.0421(14) 0.0083(11) 0.0155(11) 0.0082(11)
C1A 0.0282(16) 0.0205(15) 0.0273(15) 0.0059(12) 0.0070(12) 0.0017(12)
C2A 0.0226(15) 0.0205(14) 0.0236(14) 0.0099(12) 0.0040(12) 0.0016(11)
C3A 0.0178(14) 0.0237(15) 0.0185(13) 0.0108(12) 0.0030(11) 0.0026(11)
C1B 0.0147(14) 0.0209(14) 0.0221(13) 0.0113(12) 0.0047(11) 0.0004(11)
C2B 0.0153(14) 0.0266(15) 0.0246(14) 0.0118(12) 0.0065(11) 0.0017(11)
C3B 0.0146(14) 0.0359(17) 0.0254(15) 0.0164(13) 0.0005(11) -0.0017(12)
C4B 0.0248(16) 0.0250(16) 0.0189(14) 0.0021(12) -0.0004(12) -0.0096(12)
C5B 0.0305(17) 0.0184(15) 0.0266(15) 0.0081(12) 0.0103(13) 0.0005(12)
C6B 0.0220(15) 0.0226(15) 0.0229(14) 0.0120(12) 0.0032(11) 0.0013(11)
Cr 0.0157(2) 0.0196(2) 0.0171(2) 0.00735(18) 0.00350(17) 0.00164(17)
C5 0.0189(15) 0.0240(15) 0.0233(14) 0.0130(12) 0.0075(12) 0.0051(12)
O5 0.0193(11) 0.0321(12) 0.0298(11) 0.0110(10) -0.0003(9) -0.0006(9)
C6 0.0176(15) 0.0293(17) 0.0250(15) 0.0100(13) 0.0021(12) 0.0006(12)
O6 0.0333(13) 0.0319(13) 0.0489(14) 0.0240(11) -0.0021(11) 0.0013(10)
C7 0.0214(15) 0.0272(16) 0.0236(15) 0.0099(13) 0.0032(12) -0.0007(12)
O7 0.0334(13) 0.0434(14) 0.0300(12) 0.0087(10) 0.0150(10) 0.0043(11)

loop_
_atom_type_symbol
_atom_type_description
_atom_type_scat_dispersion_real
_atom_type_scat_dispersion_imag
_atom_type_scat_source
C C 0.0033 0.0016 'International Tables Vol C Tables 4.2.6.8 and 6.1.1.4'
H H 0.0000 0.0000 'International Tables Vol C Tables 4.2.6.8 and 6.1.1.4'
O O 0.0106 0.0060 'International Tables Vol C Tables 4.2.6.8 and 6.1.1.4'
Cr Cr 0.3209 0.6236 'International Tables Vol C Tables 4.2.6.8 and 6.1.1.4'
Mn Mn 0.3368 0.7283 'International Tables Vol C Tables 4.2.6.8 and 6.1.1.4'

loop_
_geom_angle_atom_site_label_1
_geom_angle_atom_site_label_2
_geom_angle_atom_site_label_3
_geom_angle
_geom_angle_site_symmetry_1
_geom_angle_site_symmetry_3
_geom_angle_publ_flag
C2 Mn C4 99.22(13) . . ?
C2 Mn C1 85.13(12) . . ?
C4 Mn C1 90.33(13) . . ?
C2 Mn C3 87.23(13) . . ?
C4 Mn C3 90.17(13) . . ?
C1 Mn C3 172.32(12) . . ?
C2 Mn C2A 131.32(12) . . ?
C4 Mn C2A 127.80(12) . . ?
C1 Mn C2A 83.03(12) . . ?
C3 Mn C2A 102.66(12) . . ?
C2 Mn C1A 98.92(12) . . ?
C4 Mn C1A 160.55(12) . . ?
C1 Mn C1A 98.15(12) . . ?
C3 Mn C1A 83.75(13) . . ?
C2A Mn C1A 37.44(10) . . ?
C2 Mn C3A 165.76(12) . . ?
C4 Mn C3A 94.18(11) . . ?
C1 Mn C3A 99.66(11) . . ?
C3 Mn C3A 87.95(11) . . ?
C2A Mn C3A 37.53(10) . . ?
C1A Mn C3A 67.22(10) . . ?
O1 C1 Mn 174.7(2) . . ?
O2 C2 Mn 177.7(3) . . ?
O3 C3 Mn 175.9(3) . . ?
O4 C4 Mn 178.1(3) . . ?
C2A C1A Mn 67.97(16) . . ?
C1A C2A C3A 122.9(3) . . ?
C1A C2A Mn 74.58(17) . . ?
C3A C2A Mn 75.27(16) . . ?
C2A C3A C1B 122.8(3) . . ?
C2A C3A Mn 67.19(15) . . ?
C1B C3A Mn 121.15(18) . . ?
C2B C1B C6B 117.7(2) . . ?
C2B C1B C3A 122.4(3) . . ?
C6B C1B C3A 119.8(2) . . ?
C2B C1B Cr 70.37(15) . . ?
C6B C1B Cr 69.58(15) . . ?
C3A C1B Cr 129.14(18) . . ?
C1B C2B C3B 121.0(3) . . ?
C1B C2B Cr 73.05(16) . . ?
C3B C2B Cr 71.04(16) . . ?
C4B C3B C2B 120.5(3) . . ?
C4B C3B Cr 71.66(16) . . ?
C2B C3B Cr 71.73(16) . . ?
C3B C4B C5B 119.2(3) . . ?
C3B C4B Cr 71.59(16) . . ?
C5B C4B Cr 70.96(16) . . ?
C6B C5B C4B 120.7(3) . . ?
C6B C5B Cr 71.92(16) . . ?
C4B C5B Cr 71.79(16) . . ?
C5B C6B C1B 120.8(3) . . ?
C5B C6B Cr 71.28(16) . . ?
C1B C6B Cr 73.02(15) . . ?
C5 Cr C6 88.61(12) . . ?
C5 Cr C7 89.72(12) . . ?
C6 Cr C7 88.82(13) . . ?
C5 Cr C5B 117.12(12) . . ?
C6 Cr C5B 154.26(12) . . ?
C7 Cr C5B 90.83(12) . . ?
C5 Cr C6B 89.91(11) . . ?
C6 Cr C6B 154.56(12) . . ?
C7 Cr C6B 116.58(12) . . ?
C5B Cr C6B 36.80(10) . . ?
C5 Cr C3B 152.20(11) . . ?
C6 Cr C3B 91.14(12) . . ?
C7 Cr C3B 118.06(12) . . ?
C5B Cr C3B 66.48(11) . . ?
C6B Cr C3B 78.62(11) . . ?
C5 Cr C4B 154.35(12) . . ?
C6 Cr C4B 117.02(12) . . ?
C7 Cr C4B 91.31(12) . . ?
C5B Cr C4B 37.25(11) . . ?
C6B Cr C4B 66.82(11) . . ?
C3B Cr C4B 36.75(11) . . ?
C5 Cr C2B 114.98(11) . . ?
C6 Cr C2B 91.27(12) . . ?
C7 Cr C2B 155.29(12) . . ?
C5B Cr C2B 78.59(11) . . ?
C6B Cr C2B 66.49(11) . . ?
C3B Cr C2B 37.23(10) . . ?
C4B Cr C2B 66.76(11) . . ?
C5 Cr C1B 88.86(11) . . ?
C6 Cr C1B 117.16(11) . . ?
C7 Cr C1B 153.93(12) . . ?
C5B Cr C1B 66.89(10) . . ?
C6B Cr C1B 37.40(10) . . ?
C3B Cr C1B 66.65(10) . . ?
C4B Cr C1B 79.14(10) . . ?
C2B Cr C1B 36.58(10) . . ?
O5 C5 Cr 178.3(2) . . ?
O6 C6 Cr 179.7(3) . . ?
O7 C7 Cr 179.2(3) . . ?

loop_
_geom_bond_atom_site_label_1
_geom_bond_atom_site_label_2
_geom_bond_distance
_geom_bond_site_symmetry_2
_geom_bond_publ_flag
Mn C1 1.852(3) . ?
Mn C2 1.814(3) . ?
Mn C3 1.869(3) . ?
Mn C4 1.818(3) . ?
Mn C1A 2.213(3) . ?
Mn C2A 2.128(3) . ?
Mn C3A 2.233(3) . ?
C1 O1 1.135(3) . ?
C2 O2 1.141(3) . ?
C3 O3 1.135(4) . ?
C4 O4 1.137(3) . ?
C1A C2A 1.396(4) . ?
C2A C3A 1.407(4) . ?
C3A C1B 1.484(4) . ?
C1B C2B 1.405(4) . ?
C1B C6B 1.432(4) . ?
C1B Cr 2.255(3) . ?
C2B C3B 1.415(4) . ?
C2B Cr 2.221(3) . ?
C3B C4B 1.395(4) . ?
C3B Cr 2.212(3) . ?
C4B C5B 1.410(4) . ?
C4B Cr 2.212(3) . ?
C5B C6B 1.393(4) . ?
C5B Cr 2.202(3) . ?
C6B Cr 2.210(3) . ?
Cr C5 1.839(3) . ?
Cr C6 1.847(3) . ?
Cr C7 1.848(3) . ?
C5 O5 1.160(3) . ?
C6 O6 1.153(4) . ?
C7 O7 1.150(3) . ?
